data_7002364
loop_
_publ_author_name
'Kedarnath, G.'
'Jain, Vimal K.'
'Wadawale, Amey'
'Dey, Gautam K.'

_publ_section_title
;
 Bis(3-methyl-2-pyridyl)ditelluride and pyridyl tellurolate complexes
 of zinc, cadmium, mercury: Synthesis, characterization and their
 conversion to metal telluride nanoparticles
;
_journal_issue 39
_journal_name_full 'Dalton Transactions'
_journal_page_first 8378
_journal_page_last 8385
_journal_paper_doi 10.1039/b910466f
_journal_year 2009
_chemical_formula_moiety 'C12 H12 Cl2 N2 Te2 Zn, C2 H3 N1'
_chemical_formula_sum 'C14 H15 Cl2 N3 Te2 Zn'
_chemical_formula_weight 616.76
_chemical_name_systematic
;
?
;
_space_group_IT_number 33
_symmetry_cell_setting orthorhombic
_symmetry_Int_Tables_number 33
_symmetry_space_group_name_Hall 'P 2c -2n'
_symmetry_space_group_name_H-M 'P n a 21'
_atom_sites_solution_hydrogens geom
_atom_sites_solution_primary direct
_atom_sites_solution_secondary difmap
_audit_creation_method SHELXL-97
_cell_angle_alpha 90.00
_cell_angle_beta 90.00
_cell_angle_gamma 90.00
_cell_formula_units_Z 4
_cell_length_a 16.623(4)
_cell_length_b 12.130(3)
_cell_length_c 9.540(2)
_cell_measurement_reflns_used 25
_cell_measurement_temperature 298(2)
_cell_measurement_theta_max 13.7
_cell_measurement_theta_min 10.0
_cell_volume 1923.6(8)
_computing_cell_refinement WinAFC
_computing_data_collection WinAFC
_computing_data_reduction CrystalStructure
_computing_molecular_graphics 'ORTEP 3 for Windows'
_computing_publication_material 'WinGX 1.70.01'
_computing_structure_refinement 'SHELXL-97 (Sheldrick, 1997)'
_computing_structure_solution SIR92
_diffrn_ambient_temperature 298(2)
_diffrn_measured_fraction_theta_full 0.999
_diffrn_measured_fraction_theta_max 0.999
_diffrn_measurement_device_type 'Rigaku AFC7S'
_diffrn_measurement_method \w-2\q
_diffrn_radiation_monochromator graphite
_diffrn_radiation_source 'fine-focus sealed tube'
_diffrn_radiation_type MoK\a
_diffrn_radiation_wavelength 0.71069
_diffrn_reflns_av_R_equivalents 0.0349
_diffrn_reflns_av_sigmaI/netI 0.1062
_diffrn_reflns_limit_h_max 21
_diffrn_reflns_limit_h_min 0
_diffrn_reflns_limit_k_max 15
_diffrn_reflns_limit_k_min -8
_diffrn_reflns_limit_l_max 12
_diffrn_reflns_limit_l_min -6
_diffrn_reflns_number 3366
_diffrn_reflns_theta_full 27.51
_diffrn_reflns_theta_max 27.51
_diffrn_reflns_theta_min 2.72
_diffrn_standards_decay_% -8.23
_diffrn_standards_interval_count 150
_diffrn_standards_number 3
_exptl_absorpt_coefficient_mu 4.526
_exptl_absorpt_correction_T_max 0.9149
_exptl_absorpt_correction_T_min 0.4647
_exptl_absorpt_correction_type psi-scan
_exptl_absorpt_process_details '(North, Phillips & Mathews, 1968)'
_exptl_crystal_colour red
_exptl_crystal_density_diffrn 2.130
_exptl_crystal_density_method 'not measured'
_exptl_crystal_description needle
_exptl_crystal_F_000 1152
_exptl_crystal_size_max 0.20
_exptl_crystal_size_mid 0.02
_exptl_crystal_size_min 0.02
_refine_diff_density_max 2.265
_refine_diff_density_min -1.169
_refine_diff_density_rms 0.247
_refine_ls_abs_structure_details 'Flack H D (1983), Acta Cryst. A39, 876-881'
_refine_ls_abs_structure_Flack 0.38(8)
_refine_ls_extinction_method none
_refine_ls_goodness_of_fit_ref 0.985
_refine_ls_hydrogen_treatment constr
_refine_ls_matrix_type full
_refine_ls_number_parameters 184
_refine_ls_number_reflns 2678
_refine_ls_number_restraints 3
_refine_ls_restrained_S_all 0.985
_refine_ls_R_factor_all 0.1423
_refine_ls_R_factor_gt 0.0613
_refine_ls_shift/su_max 0.000
_refine_ls_shift/su_mean 0.000
_refine_ls_structure_factor_coef Fsqd
_refine_ls_weighting_details 'calc w=1/[\s^2^(Fo^2^)+(0.1073P)^2^+0.0000P] where P=(Fo^2^+2Fc^2^)/3'
_refine_ls_weighting_scheme calc
_refine_ls_wR_factor_gt 0.1505
_refine_ls_wR_factor_ref 0.1864
_reflns_number_gt 1506
_reflns_number_total 2678
_reflns_threshold_expression >2sigma(I)
_cod_data_source_file b910466f.txt
_cod_data_source_block shelxs
_cod_original_cell_volume 1923.5(7)
_cod_database_code 7002364

loop_
_symmetry_equiv_pos_as_xyz
'x, y, z'
'-x+1/2, y+1/2, z+1/2'
'x+1/2, -y+1/2, z'
'-x, -y, z+1/2'

loop_
_atom_site_label
_atom_site_type_symbol
_atom_site_fract_x
_atom_site_fract_y
_atom_site_fract_z
_atom_site_U_iso_or_equiv
_atom_site_adp_type
_atom_site_occupancy
_atom_site_symmetry_multiplicity
_atom_site_calc_flag
_atom_site_refinement_flags
_atom_site_disorder_assembly
_atom_site_disorder_group
C8 C 0.3269(13) 0.0894(19) 0.239(2) 0.042(5) Uani 1 1 d . . .
H9 H 0.3793 0.0704 0.2634 0.051 Uiso 1 1 calc R . .
C7 C 0.2822(15) 0.018(2) 0.156(2) 0.052(6) Uani 1 1 d . . .
C12 C 0.3184(13) -0.088(2) 0.100(3) 0.053(6) Uani 1 1 d . . .
H6A H 0.3731 -0.0947 0.1315 0.079 Uiso 1 1 calc R . .
H6B H 0.3170 -0.0878 -0.0003 0.079 Uiso 1 1 calc R . .
H6C H 0.2878 -0.1499 0.1345 0.079 Uiso 1 1 calc R . .
C13 C -0.4421(17) -0.077(2) 0.162(4) 0.099(12) Uani 1 1 d D . .
H29A H -0.4895 -0.0553 0.2126 0.149 Uiso 1 1 calc R . .
H29B H -0.4455 -0.1537 0.1387 0.149 Uiso 1 1 calc R . .
H29C H -0.4381 -0.0342 0.0774 0.149 Uiso 1 1 calc R . .
C14 C -0.3706(17) -0.057(3) 0.249(3) 0.120 Uani 1 1 d D . .
Zn1 Zn 0.06013(14) 0.21049(18) 0.1289(3) 0.0367(6) Uani 1 1 d . . .
N1 N -0.0486(11) 0.1393(14) 0.0639(15) 0.039(4) Uani 1 1 d . . .
Cl2 Cl 0.0208(3) 0.2819(5) 0.3343(7) 0.0618(18) Uani 1 1 d . . .
Cl1 Cl 0.0880(4) 0.3242(5) -0.0483(7) 0.0671(19) Uani 1 1 d . . .
C5 C -0.1031(12) 0.2063(18) -0.007(3) 0.048(6) Uani 1 1 d . . .
H5 H -0.0868 0.2762 -0.0349 0.058 Uiso 1 1 calc R . .
C3 C -0.1979(15) 0.0680(18) -0.002(3) 0.059(7) Uani 1 1 d . . .
H3 H -0.2491 0.0432 -0.0251 0.071 Uiso 1 1 calc R . .
C4 C -0.1751(14) 0.175(2) -0.034(3) 0.068(8) Uani 1 1 d . . .
H4 H -0.2117 0.2234 -0.0742 0.081 Uiso 1 1 calc R . .
C11 C -0.156(2) -0.110(2) 0.089(3) 0.088 Uani 1 1 d . . .
H11A H -0.1293 -0.1515 0.0174 0.132 Uiso 1 1 calc R . .
H11B H -0.2125 -0.1262 0.0875 0.132 Uiso 1 1 calc R . .
H11C H -0.1341 -0.1280 0.1788 0.132 Uiso 1 1 calc R . .
C2 C -0.1454(14) -0.0010(18) 0.064(2) 0.041(5) Uani 1 1 d . . .
N3 N -0.299(2) -0.045(2) 0.300(4) 0.139 Uani 1 1 d D . .
Te2 Te 0.12822(10) -0.04810(13) -0.00222(17) 0.0545(5) Uani 1 1 d . . .
Te1 Te 0.01463(10) -0.06768(12) 0.19672(18) 0.0581(5) Uani 1 1 d . . .
C1 C -0.0733(13) 0.0356(15) 0.096(2) 0.033(4) Uani 1 1 d . . .
N2 N 0.1724(9) 0.1448(13) 0.1738(18) 0.039(4) Uani 1 1 d . . .
C6 C 0.2057(16) 0.0510(16) 0.126(3) 0.056(7) Uani 1 1 d . . .
C9 C 0.2973(13) 0.1820(14) 0.2843(19) 0.032(5) Uani 1 1 d . . .
H10 H 0.3284 0.2303 0.3371 0.038 Uiso 1 1 calc R . .
C10 C 0.2200(15) 0.2062(18) 0.252(2) 0.046(6) Uani 1 1 d . . .
H11 H 0.1987 0.2711 0.2884 0.055 Uiso 1 1 calc R . .

loop_
_atom_site_aniso_label
_atom_site_aniso_U_11
_atom_site_aniso_U_22
_atom_site_aniso_U_33
_atom_site_aniso_U_23
_atom_site_aniso_U_13
_atom_site_aniso_U_12
C8 0.038(12) 0.069(15) 0.020(11) -0.015(10) -0.018(9) 0.001(11)
C7 0.062(16) 0.063(15) 0.031(14) 0.000(11) -0.003(12) 0.009(13)
C12 0.037(13) 0.069(16) 0.053(16) -0.008(13) -0.007(11) 0.004(12)
C13 0.08(2) 0.08(2) 0.13(3) 0.01(2) -0.04(2) -0.007(17)
C14 0.131 0.128 0.103 0.049 0.059 0.088
Zn1 0.0406(13) 0.0347(12) 0.0349(13) -0.0038(11) -0.0026(12) 0.0029(11)
N1 0.063(12) 0.038(10) 0.017(8) 0.003(7) -0.009(8) 0.005(9)
Cl2 0.045(3) 0.086(5) 0.054(4) -0.028(3) 0.000(3) 0.022(3)
Cl1 0.063(4) 0.068(4) 0.071(5) 0.035(4) 0.001(3) -0.010(3)
C5 0.026(11) 0.053(13) 0.066(15) 0.014(14) 0.023(13) 0.015(10)
C3 0.063(16) 0.067(17) 0.049(14) -0.023(16) 0.017(15) -0.003(13)
C4 0.044(15) 0.054(15) 0.11(2) -0.028(16) -0.010(16) 0.015(12)
C11 0.138 0.075 0.051 -0.027 -0.030 0.070
C2 0.051(14) 0.037(12) 0.034(12) -0.008(10) -0.016(11) -0.021(11)
N3 0.207 0.106 0.105 0.045 -0.025 0.00(2)
Te2 0.0606(10) 0.0523(9) 0.0506(9) -0.0239(8) -0.0170(9) 0.0164(8)
Te1 0.0661(11) 0.0491(9) 0.0591(11) 0.0182(9) -0.0182(10) -0.0091(8)
C1 0.045(12) 0.034(11) 0.019(9) 0.010(9) -0.005(8) -0.005(10)
N2 0.036(9) 0.049(10) 0.032(10) -0.014(8) 0.018(8) -0.013(8)
C6 0.071(16) 0.033(12) 0.063(16) -0.037(12) 0.007(14) 0.003(12)
C9 0.051(13) 0.019(10) 0.025(11) -0.010(8) -0.012(10) -0.010(10)
C10 0.072(17) 0.048(13) 0.017(10) 0.003(10) -0.002(12) -0.002(12)

loop_
_atom_type_symbol
_atom_type_description
_atom_type_scat_dispersion_real
_atom_type_scat_dispersion_imag
_atom_type_scat_source
C C 0.0033 0.0016 'International Tables Vol C Tables 4.2.6.8 and 6.1.1.4'
H H 0.0000 0.0000 'International Tables Vol C Tables 4.2.6.8 and 6.1.1.4'
N N 0.0061 0.0033 'International Tables Vol C Tables 4.2.6.8 and 6.1.1.4'
Cl Cl 0.1484 0.1585 'International Tables Vol C Tables 4.2.6.8 and 6.1.1.4'
Te Te -0.5308 1.6751 'International Tables Vol C Tables 4.2.6.8 and 6.1.1.4'
Zn Zn 0.2839 1.4301 'International Tables Vol C Tables 4.2.6.8 and 6.1.1.4'

loop_
_geom_angle_atom_site_label_1
_geom_angle_atom_site_label_2
_geom_angle_atom_site_label_3
_geom_angle
_geom_angle_site_symmetry_1
_geom_angle_site_symmetry_3
_geom_angle_publ_flag
C9 C8 C7 122(2) . . ?
C9 C8 H9 119.2 . . ?
C7 C8 H9 119.2 . . ?
C6 C7 C8 116(2) . . ?
C6 C7 C12 123(2) . . ?
C8 C7 C12 121(2) . . ?
C7 C12 H6A 109.5 . . ?
C7 C12 H6B 109.5 . . ?
H6A C12 H6B 109.5 . . ?
C7 C12 H6C 109.5 . . ?
H6A C12 H6C 109.5 . . ?
H6B C12 H6C 109.5 . . ?
C14 C13 H29A 109.5 . . ?
C14 C13 H29B 109.5 . . ?
H29A C13 H29B 109.5 . . ?
C14 C13 H29C 109.5 . . ?
H29A C13 H29C 109.5 . . ?
H29B C13 H29C 109.5 . . ?
N3 C14 C13 167(4) . . ?
N2 Zn1 N1 132.7(6) . . ?
N2 Zn1 Cl1 102.0(5) . . ?
N1 Zn1 Cl1 102.1(5) . . ?
N2 Zn1 Cl2 103.4(5) . . ?
N1 Zn1 Cl2 99.6(5) . . ?
Cl1 Zn1 Cl2 119.0(3) . . ?
C1 N1 C5 117.0(18) . . ?
C1 N1 Zn1 125.1(13) . . ?
C5 N1 Zn1 117.6(14) . . ?
C4 C5 N1 122(2) . . ?
C4 C5 H5 118.9 . . ?
N1 C5 H5 118.9 . . ?
C2 C3 C4 120(2) . . ?
C2 C3 H3 119.9 . . ?
C4 C3 H3 119.9 . . ?
C5 C4 C3 119(3) . . ?
C5 C4 H4 120.4 . . ?
C3 C4 H4 120.4 . . ?
C2 C11 H11A 109.5 . . ?
C2 C11 H11B 109.5 . . ?
H11A C11 H11B 109.5 . . ?
C2 C11 H11C 109.5 . . ?
H11A C11 H11C 109.5 . . ?
H11B C11 H11C 109.5 . . ?
C1 C2 C11 114(2) . . ?
C1 C2 C3 119(2) . . ?
C11 C2 C3 127(2) . . ?
C6 Te2 Te1 93.9(7) . . ?
C1 Te1 Te2 96.3(5) . . ?
C2 C1 N1 122.5(19) . . ?
C2 C1 Te1 121.7(16) . . ?
N1 C1 Te1 115.7(14) . . ?
C10 N2 C6 115(2) . . ?
C10 N2 Zn1 116.1(15) . . ?
C6 N2 Zn1 128.8(16) . . ?
N2 C6 C7 124(2) . . ?
N2 C6 Te2 114.8(18) . . ?
C7 C6 Te2 121.0(15) . . ?
C8 C9 C10 118.2(19) . . ?
C8 C9 H10 120.9 . . ?
C10 C9 H10 120.9 . . ?
N2 C10 C9 125(2) . . ?
N2 C10 H11 117.4 . . ?
C9 C10 H11 117.4 . . ?

loop_
_geom_bond_atom_site_label_1
_geom_bond_atom_site_label_2
_geom_bond_distance
_geom_bond_site_symmetry_2
_geom_bond_publ_flag
C8 C9 1.30(3) . ?
C8 C7 1.39(3) . ?
C8 H9 0.9300 . ?
C7 C6 1.36(3) . ?
C7 C12 1.52(3) . ?
C12 H6A 0.9600 . ?
C12 H6B 0.9600 . ?
C12 H6C 0.9600 . ?
C13 C14 1.472(19) . ?
C13 H29A 0.9600 . ?
C13 H29B 0.9600 . ?
C13 H29C 0.9600 . ?
C14 N3 1.299(19) . ?
Zn1 N2 2.075(17) . ?
Zn1 N1 2.097(18) . ?
Zn1 Cl1 2.230(6) . ?
Zn1 Cl2 2.240(6) . ?
N1 C1 1.36(2) . ?
N1 C5 1.39(2) . ?
C5 C4 1.28(3) . ?
C5 H5 0.9300 . ?
C3 C2 1.36(3) . ?
C3 C4 1.38(3) . ?
C3 H3 0.9300 . ?
C4 H4 0.9300 . ?
C11 C2 1.35(4) . ?
C11 H11A 0.9600 . ?
C11 H11B 0.9600 . ?
C11 H11C 0.9600 . ?
C2 C1 1.31(3) . ?
Te2 C6 2.15(2) . ?
Te2 Te1 2.688(3) . ?
Te1 C1 2.152(19) . ?
N2 C10 1.32(2) . ?
N2 C6 1.34(2) . ?
C9 C10 1.35(3) . ?
C9 H10 0.9300 . ?
C10 H11 0.9300 . ?

loop_
_geom_torsion_atom_site_label_1
_geom_torsion_atom_site_label_2
_geom_torsion_atom_site_label_3
_geom_torsion_atom_site_label_4
_geom_torsion
_geom_torsion_site_symmetry_1
_geom_torsion_site_symmetry_2
_geom_torsion_site_symmetry_3
_geom_torsion_site_symmetry_4
_geom_torsion_publ_flag
C9 C8 C7 C6 -1(3) . . . . ?
C9 C8 C7 C12 178(2) . . . . ?
N2 Zn1 N1 C1 29.9(19) . . . . ?
Cl1 Zn1 N1 C1 149.0(15) . . . . ?
Cl2 Zn1 N1 C1 -88.4(16) . . . . ?
N2 Zn1 N1 C5 -156.3(14) . . . . ?
Cl1 Zn1 N1 C5 -37.2(15) . . . . ?
Cl2 Zn1 N1 C5 85.3(14) . . . . ?
C1 N1 C5 C4 4(3) . . . . ?
Zn1 N1 C5 C4 -170(2) . . . . ?
N1 C5 C4 C3 -5(4) . . . . ?
C2 C3 C4 C5 3(4) . . . . ?
C4 C3 C2 C1 0(4) . . . . ?
C4 C3 C2 C11 -173(3) . . . . ?
C6 Te2 Te1 C1 109.4(8) . . . . ?
C11 C2 C1 N1 172(2) . . . . ?
C3 C2 C1 N1 -1(3) . . . . ?
C11 C2 C1 Te1 -6(3) . . . . ?
C3 C2 C1 Te1 -179.0(18) . . . . ?
C5 N1 C1 C2 -1(3) . . . . ?
Zn1 N1 C1 C2 173.1(16) . . . . ?
C5 N1 C1 Te1 177.4(14) . . . . ?
Zn1 N1 C1 Te1 -9(2) . . . . ?
Te2 Te1 C1 C2 122.2(18) . . . . ?
Te2 Te1 C1 N1 -56.0(15) . . . . ?
N1 Zn1 N2 C10 -159.6(13) . . . . ?
Cl1 Zn1 N2 C10 81.2(14) . . . . ?
Cl2 Zn1 N2 C10 -42.8(14) . . . . ?
N1 Zn1 N2 C6 25(2) . . . . ?
Cl1 Zn1 N2 C6 -94.0(18) . . . . ?
Cl2 Zn1 N2 C6 142.0(18) . . . . ?
C10 N2 C6 C7 1(3) . . . . ?
Zn1 N2 C6 C7 175.9(19) . . . . ?
C10 N2 C6 Te2 -179.7(15) . . . . ?
Zn1 N2 C6 Te2 -4(3) . . . . ?
C8 C7 C6 N2 -1(4) . . . . ?
C12 C7 C6 N2 -180(2) . . . . ?
C8 C7 C6 Te2 179.5(17) . . . . ?
C12 C7 C6 Te2 1(3) . . . . ?
Te1 Te2 C6 N2 -58.0(17) . . . . ?
Te1 Te2 C6 C7 122(2) . . . . ?
C7 C8 C9 C10 2(3) . . . . ?
C6 N2 C10 C9 1(3) . . . . ?
Zn1 N2 C10 C9 -174.8(15) . . . . ?
C8 C9 C10 N2 -3(3) . . . . ?
